data_7216372
loop_
_publ_author_name
'Liu, Qing-Xiang'
'Zhao, Zhi-Xiang'
'Zhao, Xiao-Jun'
'Bi, Yue'
'Yu, Jie'
'Wang, Xiu-Guang'

_publ_section_title
;
 Preparation, crystal structures and conformations of six complexes based
 on 1,4-bis(benzimidazol-1-ylmethyl)-2,3,5,6-tetramethylbenzene
;
_journal_issue 30
_journal_name_full CrystEngComm
_journal_page_first 7023
_journal_paper_doi 10.1039/C4CE00215F
_journal_volume 16
_journal_year 2014
_chemical_formula_sum 'C26 H32 Cu N4 O7 S'
_chemical_formula_weight 608.16
_chemical_name_systematic
;
?
;
_space_group_IT_number 14
_symmetry_cell_setting monoclinic
_symmetry_space_group_name_Hall '-P 2ybc'
_symmetry_space_group_name_H-M 'P 1 21/c 1'
_atom_sites_solution_hydrogens geom
_atom_sites_solution_primary direct
_atom_sites_solution_secondary difmap
_audit_creation_method SHELXL-97
_cell_angle_alpha 90.00
_cell_angle_beta 119.575(9)
_cell_angle_gamma 90.00
_cell_formula_units_Z 4
_cell_length_a 12.608(2)
_cell_length_b 13.831(3)
_cell_length_c 17.334(2)
_cell_measurement_reflns_used 2615
_cell_measurement_temperature 296(2)
_cell_measurement_theta_max 24.86
_cell_measurement_theta_min 2.37
_cell_volume 2628.9(8)
_computing_cell_refinement 'Bruker SAINT'
_computing_data_collection 'Bruker APEX2'
_computing_data_reduction 'Bruker SAINT'
_computing_molecular_graphics 'Bruker SHELXTL'
_computing_publication_material 'Bruker SHELXTL'
_computing_structure_refinement 'SHELXL-97 (Sheldrick, 1997)'
_computing_structure_solution 'SHELXS-97 (Sheldrick, 1990)'
_diffrn_ambient_temperature 296(2)
_diffrn_measured_fraction_theta_full 1.000
_diffrn_measured_fraction_theta_max 1.000
_diffrn_measurement_device_type 'Bruker APEX-II CCD'
_diffrn_measurement_method '\f and \w scans'
_diffrn_radiation_monochromator graphite
_diffrn_radiation_source 'fine-focus sealed tube'
_diffrn_radiation_type MoK\a
_diffrn_radiation_wavelength 0.71073
_diffrn_reflns_av_R_equivalents 0.0524
_diffrn_reflns_av_sigmaI/netI 0.0594
_diffrn_reflns_limit_h_max 14
_diffrn_reflns_limit_h_min -9
_diffrn_reflns_limit_k_max 16
_diffrn_reflns_limit_k_min -16
_diffrn_reflns_limit_l_max 17
_diffrn_reflns_limit_l_min -20
_diffrn_reflns_number 13201
_diffrn_reflns_theta_full 25.01
_diffrn_reflns_theta_max 25.01
_diffrn_reflns_theta_min 1.86
_diffrn_standards_number 0
_exptl_absorpt_coefficient_mu 0.964
_exptl_absorpt_correction_T_max 0.8768
_exptl_absorpt_correction_T_min 0.8532
_exptl_absorpt_correction_type multi-scan
_exptl_absorpt_process_details SADABS
_exptl_crystal_colour BLUE
_exptl_crystal_density_diffrn 1.537
_exptl_crystal_density_meas ?
_exptl_crystal_density_method 'not measured'
_exptl_crystal_description BLOCK
_exptl_crystal_F_000 1268
_exptl_crystal_size_max 0.17
_exptl_crystal_size_mid 0.15
_exptl_crystal_size_min 0.14
_refine_diff_density_max 0.960
_refine_diff_density_min -0.663
_refine_diff_density_rms 0.088
_refine_ls_extinction_method none
_refine_ls_goodness_of_fit_ref 1.028
_refine_ls_hydrogen_treatment constr
_refine_ls_matrix_type full
_refine_ls_number_parameters 356
_refine_ls_number_reflns 4632
_refine_ls_number_restraints 0
_refine_ls_restrained_S_all 1.028
_refine_ls_R_factor_all 0.0776
_refine_ls_R_factor_gt 0.0515
_refine_ls_shift/su_max 0.000
_refine_ls_shift/su_mean 0.000
_refine_ls_structure_factor_coef Fsqd
_refine_ls_weighting_details 'calc w=1/[\s^2^(Fo^2^)+(0.0591P)^2^+4.7994P] where P=(Fo^2^+2Fc^2^)/3'
_refine_ls_weighting_scheme calc
_refine_ls_wR_factor_gt 0.1208
_refine_ls_wR_factor_ref 0.1366
_reflns_number_gt 3382
_reflns_number_total 4632
_reflns_threshold_expression >2sigma(I)
_cod_data_source_file c4ce00215f2.cif
_cod_data_source_block n110630b
_cod_depositor_comments
;
The following automatic conversions were performed:

'_symmetry_cell_setting' value 'Monoclinic' changed to 'monoclinic'
according to
/usr/data/users/saulius/crontab/automatic-downloads/rss-feeds/RSC/lib/dictionaries/cif_core.dic
dictionary named 'cif_core.dic' version 2.4.2 from
2011-04-26.

'_exptl_absorpt_correction_type' value 'MULTI-SCAN'
changed to 'multi-scan' according to
/usr/data/users/saulius/crontab/automatic-downloads/rss-feeds/RSC/lib/dictionaries/cif_core.dic
dictionary named 'cif_core.dic' version 2.4.2 from 2011-04-26.

Automatic conversion script
Id: cif_fix_values 2281 2013-09-26 08:29:07Z andrius 

 Adding full bibliography for 7216371--7216376.cif.

The following automatic conversions were performed:

'_exptl_crystal_density_meas' value 'NONE' was changed to '?' - the
value is perceived as not measured.

Automatic conversion script
Id: cif_fix_values 3008 2015-01-20 13:52:24Z robertas 
;
_cod_original_sg_symbol_H-M P21/c
_cod_database_code 7216372

loop_
_symmetry_equiv_pos_as_xyz
'x, y, z'
'-x, y+1/2, -z+1/2'
'-x, -y, -z'
'x, -y-1/2, z-1/2'

loop_
_atom_site_label
_atom_site_type_symbol
_atom_site_fract_x
_atom_site_fract_y
_atom_site_fract_z
_atom_site_U_iso_or_equiv
_atom_site_adp_type
_atom_site_occupancy
_atom_site_symmetry_multiplicity
_atom_site_calc_flag
_atom_site_refinement_flags
Cu1 Cu 0.67186(5) 0.39454(3) 0.55991(3) 0.02590(18) Uani 1 1 d .
S1 S 0.60693(12) 0.57811(8) 0.43676(7) 0.0307(3) Uani 1 1 d .
O1 O 0.6808(3) 0.4896(2) 0.48016(19) 0.0327(7) Uani 1 1 d .
O2 O 0.5500(3) 0.6106(2) 0.4892(2) 0.0369(8) Uani 1 1 d .
O3 O 0.5108(3) 0.5520(2) 0.3480(2) 0.0391(8) Uani 1 1 d .
O4 O 0.6867(4) 0.6502(2) 0.4336(2) 0.0484(9) Uani 1 1 d .
O6 O 0.6758(3) 0.5008(2) 0.63595(18) 0.0293(7) Uani 1 1 d .
H6A H 0.6408 0.5434 0.5959 0.044 Uiso 1 1 d R
H6B H 0.6242 0.4861 0.6521 0.044 Uiso 1 1 d R
O7 O 0.9270(4) 0.4623(3) 0.6000(3) 0.0780(14) Uani 1 1 d .
H7A H 0.9894 0.4314 0.6070 0.117 Uiso 1 1 d R
H7B H 0.8986 0.4896 0.5498 0.117 Uiso 1 1 d R
O8 O 0.8971(5) 0.6212(4) 0.4279(4) 0.110(2) Uani 1 1 d .
H8A H 0.8400 0.6176 0.4406 0.165 Uiso 1 1 d R
H8B H 0.9470 0.5768 0.4583 0.165 Uiso 1 1 d R
N1 N 0.6395(3) 0.2898(2) 0.4753(2) 0.0259(8) Uani 1 1 d .
N2 N 0.5232(3) 0.1966(2) 0.3604(2) 0.0239(8) Uani 1 1 d .
N3 N -0.0977(3) 0.2547(2) 0.2848(2) 0.0222(8) Uani 1 1 d .
N4 N -0.2495(3) 0.1901(2) 0.1637(2) 0.0242(8) Uani 1 1 d .
C1 C 0.6418(4) 0.1693(3) 0.3883(3) 0.0198(9) Uani 1 1 d .
C2 C 0.7151(4) 0.2280(3) 0.4608(3) 0.0219(9) Uani 1 1 d .
C3 C 0.8401(4) 0.2188(3) 0.5044(3) 0.0277(10) Uani 1 1 d .
H3 H 0.8899 0.2579 0.5525 0.033 Uiso 1 1 calc R
C4 C 0.8878(4) 0.1497(3) 0.4742(3) 0.0317(11) Uani 1 1 d .
H4 H 0.9720 0.1414 0.5029 0.038 Uiso 1 1 calc R
C5 C 0.8148(4) 0.0913(3) 0.4017(3) 0.0302(10) Uani 1 1 d .
H5 H 0.8512 0.0450 0.3834 0.036 Uiso 1 1 calc R
C6 C 0.6907(4) 0.1005(3) 0.3569(3) 0.0238(9) Uani 1 1 d .
H6 H 0.6416 0.0625 0.3078 0.029 Uiso 1 1 calc R
C7 C 0.5283(4) 0.2679(3) 0.4141(3) 0.0278(10) Uani 1 1 d .
H7 H 0.4595 0.2990 0.4085 0.033 Uiso 1 1 calc R
C8 C 0.4111(4) 0.1547(3) 0.2879(3) 0.0267(10) Uani 1 1 d .
H8' H 0.4183 0.0849 0.2885 0.032 Uiso 1 1 calc R
H8" H 0.3989 0.1782 0.2314 0.032 Uiso 1 1 calc R
C9 C 0.3039(4) 0.1823(3) 0.2987(3) 0.0246(9) Uani 1 1 d .
C10 C 0.2800(4) 0.1294(3) 0.3577(3) 0.0274(10) Uani 1 1 d .
C11 C 0.1859(4) 0.1570(3) 0.3720(3) 0.0274(10) Uani 1 1 d .
C12 C 0.1205(4) 0.2407(3) 0.3323(3) 0.0237(9) Uani 1 1 d .
C13 C 0.1420(4) 0.2938(3) 0.2730(3) 0.0227(9) Uani 1 1 d .
C14 C 0.2336(4) 0.2641(3) 0.2556(3) 0.0244(9) Uani 1 1 d .
C15 C 0.3592(5) 0.0440(4) 0.4075(3) 0.0409(13) Uani 1 1 d .
H15A H 0.3775 0.0464 0.4682 0.061 Uiso 1 1 calc R
H15B H 0.4337 0.0464 0.4052 0.061 Uiso 1 1 calc R
H15C H 0.3167 -0.0149 0.3807 0.061 Uiso 1 1 calc R
C16 C 0.1546(5) 0.0961(4) 0.4305(3) 0.0450(13) Uani 1 1 d .
H16A H 0.1795 0.0305 0.4306 0.068 Uiso 1 1 calc R
H16B H 0.0682 0.0981 0.4082 0.068 Uiso 1 1 calc R
H16C H 0.1963 0.1211 0.4899 0.068 Uiso 1 1 calc R
C17 C 0.0678(4) 0.3832(3) 0.2285(3) 0.0284(10) Uani 1 1 d .
H17A H -0.0021 0.3854 0.2368 0.043 Uiso 1 1 calc R
H17B H 0.0414 0.3811 0.1663 0.043 Uiso 1 1 calc R
H17C H 0.1170 0.4397 0.2543 0.043 Uiso 1 1 calc R
C18 C 0.2594(5) 0.3226(3) 0.1936(3) 0.0384(12) Uani 1 1 d .
H18A H 0.1848 0.3502 0.1480 0.058 Uiso 1 1 calc R
H18B H 0.2940 0.2815 0.1672 0.058 Uiso 1 1 calc R
H18C H 0.3158 0.3734 0.2261 0.058 Uiso 1 1 calc R
C19 C 0.0262(4) 0.2769(3) 0.3548(3) 0.0274(10) Uani 1 1 d .
H19A H 0.0402 0.2475 0.4099 0.033 Uiso 1 1 calc R
H19B H 0.0347 0.3464 0.3636 0.033 Uiso 1 1 calc R
C20 C -0.2027(4) 0.3010(3) 0.2709(3) 0.0219(9) Uani 1 1 d .
C21 C -0.2978(4) 0.2601(3) 0.1943(3) 0.0232(9) Uani 1 1 d .
C22 C -0.4157(4) 0.2927(3) 0.1623(3) 0.0312(10) Uani 1 1 d .
H22 H -0.4800 0.2674 0.1106 0.037 Uiso 1 1 calc R
C23 C -0.4346(4) 0.3635(3) 0.2095(3) 0.0328(11) Uani 1 1 d .
H23 H -0.5132 0.3866 0.1892 0.039 Uiso 1 1 calc R
C24 C -0.3392(5) 0.4019(3) 0.2873(3) 0.0335(11) Uani 1 1 d .
H24 H -0.3559 0.4489 0.3181 0.040 Uiso 1 1 calc R
C25 C -0.2217(4) 0.3719(3) 0.3190(3) 0.0275(10) Uani 1 1 d .
H25 H -0.1576 0.3979 0.3703 0.033 Uiso 1 1 calc R
C26 C -0.1314(4) 0.1886(3) 0.2196(3) 0.0236(9) Uani 1 1 d .
H26 H -0.0774 0.1467 0.2148 0.028 Uiso 1 1 calc R

loop_
_atom_site_aniso_label
_atom_site_aniso_U_11
_atom_site_aniso_U_22
_atom_site_aniso_U_33
_atom_site_aniso_U_23
_atom_site_aniso_U_13
_atom_site_aniso_U_12
Cu1 0.0346(4) 0.0228(3) 0.0172(3) -0.0012(2) 0.0104(2) 0.0026(2)
S1 0.0450(8) 0.0276(6) 0.0291(6) 0.0033(5) 0.0257(6) 0.0046(5)
O1 0.043(2) 0.0325(16) 0.0310(17) 0.0055(14) 0.0244(17) 0.0063(15)
O2 0.057(2) 0.0319(17) 0.0341(17) 0.0043(14) 0.0319(18) 0.0122(16)
O3 0.042(2) 0.055(2) 0.0284(17) 0.0027(16) 0.0236(17) 0.0090(17)
O4 0.066(3) 0.044(2) 0.048(2) -0.0025(17) 0.038(2) -0.0123(19)
O6 0.041(2) 0.0271(15) 0.0219(15) -0.0001(13) 0.0170(15) 0.0027(14)
O7 0.085(4) 0.078(3) 0.083(3) -0.006(3) 0.052(3) 0.006(3)
O8 0.070(4) 0.103(4) 0.165(6) -0.023(4) 0.063(4) -0.003(3)
N1 0.026(2) 0.0265(18) 0.0200(18) 0.0000(15) 0.0074(18) 0.0037(16)
N2 0.020(2) 0.0291(19) 0.0225(18) -0.0059(15) 0.0104(17) 0.0010(16)
N3 0.022(2) 0.0254(18) 0.0200(18) -0.0024(15) 0.0105(17) 0.0012(15)
N4 0.024(2) 0.0245(18) 0.0200(18) -0.0011(15) 0.0078(17) -0.0005(16)
C1 0.019(2) 0.022(2) 0.021(2) 0.0017(17) 0.012(2) 0.0006(17)
C2 0.024(2) 0.022(2) 0.020(2) 0.0038(17) 0.011(2) 0.0035(18)
C3 0.022(3) 0.038(2) 0.020(2) 0.0001(19) 0.008(2) -0.002(2)
C4 0.019(3) 0.049(3) 0.025(2) 0.005(2) 0.010(2) 0.003(2)
C5 0.030(3) 0.036(2) 0.031(2) 0.002(2) 0.020(2) 0.009(2)
C6 0.026(3) 0.026(2) 0.023(2) -0.0016(18) 0.015(2) -0.0005(19)
C7 0.027(3) 0.031(2) 0.025(2) -0.0028(19) 0.012(2) 0.007(2)
C8 0.023(3) 0.033(2) 0.020(2) -0.0086(18) 0.007(2) 0.002(2)
C9 0.018(2) 0.030(2) 0.020(2) -0.0089(18) 0.0053(19) 0.0008(19)
C10 0.025(3) 0.035(2) 0.019(2) -0.0011(19) 0.009(2) 0.009(2)
C11 0.026(3) 0.035(2) 0.019(2) 0.0018(19) 0.009(2) 0.004(2)
C12 0.019(2) 0.031(2) 0.017(2) -0.0058(18) 0.0056(19) -0.0001(19)
C13 0.017(2) 0.026(2) 0.019(2) -0.0047(18) 0.0037(19) -0.0009(18)
C14 0.021(2) 0.029(2) 0.020(2) -0.0079(18) 0.008(2) -0.0046(19)
C15 0.046(3) 0.047(3) 0.033(3) 0.010(2) 0.023(3) 0.021(3)
C16 0.053(4) 0.052(3) 0.042(3) 0.017(2) 0.032(3) 0.019(3)
C17 0.025(3) 0.025(2) 0.029(2) 0.0013(19) 0.008(2) 0.0033(19)
C18 0.042(3) 0.036(3) 0.047(3) 0.006(2) 0.030(3) 0.005(2)
C19 0.020(2) 0.037(2) 0.023(2) -0.0044(19) 0.009(2) 0.002(2)
C20 0.021(2) 0.023(2) 0.024(2) 0.0043(18) 0.013(2) 0.0041(18)
C21 0.026(3) 0.021(2) 0.024(2) 0.0030(18) 0.014(2) -0.0009(18)
C22 0.023(3) 0.027(2) 0.038(3) 0.007(2) 0.011(2) -0.001(2)
C23 0.024(3) 0.029(2) 0.052(3) 0.011(2) 0.023(3) 0.009(2)
C24 0.043(3) 0.030(2) 0.041(3) 0.005(2) 0.030(3) 0.009(2)
C25 0.029(3) 0.030(2) 0.024(2) 0.0007(19) 0.013(2) 0.003(2)
C26 0.027(3) 0.025(2) 0.023(2) -0.0003(18) 0.015(2) 0.0036(19)

loop_
_atom_type_symbol
_atom_type_description
_atom_type_scat_dispersion_real
_atom_type_scat_dispersion_imag
_atom_type_scat_source
C C 0.0033 0.0016 'International Tables Vol C Tables 4.2.6.8 and 6.1.1.4'
H H 0.0000 0.0000 'International Tables Vol C Tables 4.2.6.8 and 6.1.1.4'
N N 0.0061 0.0033 'International Tables Vol C Tables 4.2.6.8 and 6.1.1.4'
O O 0.0106 0.0060 'International Tables Vol C Tables 4.2.6.8 and 6.1.1.4'
S S 0.1246 0.1234 'International Tables Vol C Tables 4.2.6.8 and 6.1.1.4'
Cu Cu 0.3201 1.2651 'International Tables Vol C Tables 4.2.6.8 and 6.1.1.4'

loop_
_geom_angle_atom_site_label_1
_geom_angle_atom_site_label_2
_geom_angle_atom_site_label_3
_geom_angle
_geom_angle_site_symmetry_1
_geom_angle_site_symmetry_3
O1 Cu1 N1 91.81(13) . .
O1 Cu1 N4 150.97(15) . 4_666
N1 Cu1 N4 93.99(14) . 4_666
O1 Cu1 O6 88.86(12) . .
N1 Cu1 O6 170.80(15) . .
N4 Cu1 O6 89.84(13) 4_666 .
O4 S1 O3 111.4(2) . .
O4 S1 O2 111.9(2) . .
O3 S1 O2 108.7(2) . .
O4 S1 O1 108.3(2) . .
O3 S1 O1 108.36(19) . .
O2 S1 O1 108.03(17) . .
S1 O1 Cu1 131.92(19) . .
Cu1 O6 H6A 98.1 . .
Cu1 O6 H6B 105.9 . .
H6A O6 H6B 105.1 . .
H7A O7 H7B 105.1 . .
H8A O8 H8B 105.1 . .
C7 N1 C2 105.4(3) . .
C7 N1 Cu1 121.5(3) . .
C2 N1 Cu1 133.0(3) . .
C7 N2 C1 106.7(3) . .
C7 N2 C8 125.6(4) . .
C1 N2 C8 127.7(3) . .
C26 N3 C20 106.8(3) . .
C26 N3 C19 127.1(3) . .
C20 N3 C19 126.0(3) . .
C26 N4 C21 106.3(3) . .
C26 N4 Cu1 122.9(3) . 4_465
C21 N4 Cu1 130.8(3) . 4_465
N2 C1 C6 131.9(4) . .
N2 C1 C2 106.2(3) . .
C6 C1 C2 121.9(4) . .
C3 C2 N1 131.1(4) . .
C3 C2 C1 120.7(4) . .
N1 C2 C1 108.1(4) . .
C4 C3 C2 117.1(4) . .
C4 C3 H3 121.4 . .
C2 C3 H3 121.4 . .
C3 C4 C5 122.2(4) . .
C3 C4 H4 118.9 . .
C5 C4 H4 118.9 . .
C6 C5 C4 121.4(4) . .
C6 C5 H5 119.3 . .
C4 C5 H5 119.3 . .
C5 C6 C1 116.6(4) . .
C5 C6 H6 121.7 . .
C1 C6 H6 121.7 . .
N1 C7 N2 113.6(4) . .
N1 C7 H7 123.2 . .
N2 C7 H7 123.2 . .
N2 C8 C9 109.7(3) . .
N2 C8 H8' 109.7 . .
C9 C8 H8' 109.7 . .
N2 C8 H8" 109.7 . .
C9 C8 H8" 109.7 . .
H8' C8 H8" 108.2 . .
C14 C9 C10 120.0(4) . .
C14 C9 C8 120.6(4) . .
C10 C9 C8 119.2(4) . .
C11 C10 C9 119.9(4) . .
C11 C10 C15 119.8(4) . .
C9 C10 C15 120.2(4) . .
C10 C11 C12 119.6(4) . .
C10 C11 C16 119.9(4) . .
C12 C11 C16 120.5(4) . .
C11 C12 C13 121.3(4) . .
C11 C12 C19 120.0(4) . .
C13 C12 C19 118.7(4) . .
C14 C13 C12 119.2(4) . .
C14 C13 C17 120.1(4) . .
C12 C13 C17 120.7(4) . .
C13 C14 C9 119.8(4) . .
C13 C14 C18 119.5(4) . .
C9 C14 C18 120.7(4) . .
C10 C15 H15A 109.5 . .
C10 C15 H15B 109.5 . .
H15A C15 H15B 109.5 . .
C10 C15 H15C 109.5 . .
H15A C15 H15C 109.5 . .
H15B C15 H15C 109.5 . .
C11 C16 H16A 109.5 . .
C11 C16 H16B 109.5 . .
H16A C16 H16B 109.5 . .
C11 C16 H16C 109.5 . .
H16A C16 H16C 109.5 . .
H16B C16 H16C 109.5 . .
C13 C17 H17A 109.5 . .
C13 C17 H17B 109.5 . .
H17A C17 H17B 109.5 . .
C13 C17 H17C 109.5 . .
H17A C17 H17C 109.5 . .
H17B C17 H17C 109.5 . .
C14 C18 H18A 109.5 . .
C14 C18 H18B 109.5 . .
H18A C18 H18B 109.5 . .
C14 C18 H18C 109.5 . .
H18A C18 H18C 109.5 . .
H18B C18 H18C 109.5 . .
N3 C19 C12 111.8(3) . .
N3 C19 H19A 109.3 . .
C12 C19 H19A 109.3 . .
N3 C19 H19B 109.3 . .
C12 C19 H19B 109.3 . .
H19A C19 H19B 107.9 . .
N3 C20 C25 131.4(4) . .
N3 C20 C21 106.1(3) . .
C25 C20 C21 122.5(4) . .
N4 C21 C22 131.8(4) . .
N4 C21 C20 108.4(4) . .
C22 C21 C20 119.9(4) . .
C23 C22 C21 117.6(4) . .
C23 C22 H22 121.2 . .
C21 C22 H22 121.2 . .
C22 C23 C24 121.9(4) . .
C22 C23 H23 119.1 . .
C24 C23 H23 119.1 . .
C25 C24 C23 121.3(4) . .
C25 C24 H24 119.3 . .
C23 C24 H24 119.3 . .
C24 C25 C20 116.7(4) . .
C24 C25 H25 121.6 . .
C20 C25 H25 121.6 . .
N4 C26 N3 112.4(4) . .
N4 C26 H26 123.8 . .
N3 C26 H26 123.8 . .

loop_
_geom_bond_atom_site_label_1
_geom_bond_atom_site_label_2
_geom_bond_distance
_geom_bond_site_symmetry_2
Cu1 O1 1.951(3) .
Cu1 N1 1.956(3) .
Cu1 N4 1.957(3) 4_666
Cu1 O6 1.958(3) .
S1 O4 1.436(4) .
S1 O3 1.458(3) .
S1 O2 1.479(3) .
S1 O1 1.497(3) .
O6 H6A 0.8500 .
O6 H6B 0.8500 .
O7 H7A 0.8496 .
O7 H7B 0.8500 .
O8 H8A 0.8504 .
O8 H8B 0.8507 .
N1 C7 1.309(6) .
N1 C2 1.393(5) .
N2 C7 1.335(5) .
N2 C1 1.378(5) .
N2 C8 1.470(5) .
N3 C26 1.349(5) .
N3 C20 1.380(5) .
N3 C19 1.461(5) .
N4 C26 1.316(5) .
N4 C21 1.380(5) .
N4 Cu1 1.957(3) 4_465
C1 C6 1.383(5) .
C1 C2 1.395(6) .
C2 C3 1.377(6) .
C3 C4 1.363(6) .
C3 H3 0.9300 .
C4 C5 1.392(7) .
C4 H4 0.9300 .
C5 C6 1.367(6) .
C5 H5 0.9300 .
C6 H6 0.9300 .
C7 H7 0.9300 .
C8 C9 1.502(6) .
C8 H8' 0.9700 .
C8 H8" 0.9700 .
C9 C14 1.404(6) .
C9 C10 1.407(6) .
C10 C11 1.380(6) .
C10 C15 1.512(6) .
C11 C12 1.390(6) .
C11 C16 1.512(6) .
C12 C13 1.395(6) .
C12 C19 1.508(6) .
C13 C14 1.392(6) .
C13 C17 1.511(6) .
C14 C18 1.503(6) .
C15 H15A 0.9600 .
C15 H15B 0.9600 .
C15 H15C 0.9600 .
C16 H16A 0.9600 .
C16 H16B 0.9600 .
C16 H16C 0.9600 .
C17 H17A 0.9600 .
C17 H17B 0.9600 .
C17 H17C 0.9600 .
C18 H18A 0.9600 .
C18 H18B 0.9600 .
C18 H18C 0.9600 .
C19 H19A 0.9700 .
C19 H19B 0.9700 .
C20 C25 1.382(6) .
C20 C21 1.397(6) .
C21 C22 1.381(6) .
C22 C23 1.371(6) .
C22 H22 0.9300 .
C23 C24 1.394(7) .
C23 H23 0.9300 .
C24 C25 1.366(6) .
C24 H24 0.9300 .
C25 H25 0.9300 .
C26 H26 0.9300 .

loop_
_geom_torsion_atom_site_label_1
_geom_torsion_atom_site_label_2
_geom_torsion_atom_site_label_3
_geom_torsion_atom_site_label_4
_geom_torsion
_geom_torsion_site_symmetry_1
O4 S1 O1 Cu1 144.0(3) .
O3 S1 O1 Cu1 -95.0(3) .
O2 S1 O1 Cu1 22.6(3) .
N1 Cu1 O1 S1 119.0(3) .
N4 Cu1 O1 S1 -139.5(3) 4_666
O6 Cu1 O1 S1 -51.9(3) .
O1 Cu1 N1 C7 -88.6(3) .
N4 Cu1 N1 C7 119.9(3) 4_666
O6 Cu1 N1 C7 5.5(10) .
O1 Cu1 N1 C2 88.4(4) .
N4 Cu1 N1 C2 -63.1(4) 4_666
O6 Cu1 N1 C2 -177.5(6) .
C7 N2 C1 C6 -179.1(4) .
C8 N2 C1 C6 2.7(7) .
C7 N2 C1 C2 0.3(4) .
C8 N2 C1 C2 -177.9(4) .
C7 N1 C2 C3 179.8(4) .
Cu1 N1 C2 C3 2.5(7) .
C7 N1 C2 C1 -0.2(4) .
Cu1 N1 C2 C1 -177.5(3) .
N2 C1 C2 C3 180.0(4) .
C6 C1 C2 C3 -0.5(6) .
N2 C1 C2 N1 -0.1(4) .
C6 C1 C2 N1 179.4(3) .
N1 C2 C3 C4 179.5(4) .
C1 C2 C3 C4 -0.6(6) .
C2 C3 C4 C5 0.8(7) .
C3 C4 C5 C6 0.2(7) .
C4 C5 C6 C1 -1.2(6) .
N2 C1 C6 C5 -179.3(4) .
C2 C1 C6 C5 1.4(6) .
C2 N1 C7 N2 0.4(5) .
Cu1 N1 C7 N2 178.1(3) .
C1 N2 C7 N1 -0.4(5) .
C8 N2 C7 N1 177.8(4) .
C7 N2 C8 C9 -16.3(6) .
C1 N2 C8 C9 161.6(4) .
N2 C8 C9 C14 93.8(5) .
N2 C8 C9 C10 -81.5(5) .
C14 C9 C10 C11 1.2(6) .
C8 C9 C10 C11 176.5(4) .
C14 C9 C10 C15 -177.2(4) .
C8 C9 C10 C15 -1.8(6) .
C9 C10 C11 C12 -4.2(7) .
C15 C10 C11 C12 174.1(4) .
C9 C10 C11 C16 175.8(4) .
C15 C10 C11 C16 -5.9(7) .
C10 C11 C12 C13 4.8(6) .
C16 C11 C12 C13 -175.2(4) .
C10 C11 C12 C19 -173.8(4) .
C16 C11 C12 C19 6.2(6) .
C11 C12 C13 C14 -2.1(6) .
C19 C12 C13 C14 176.4(4) .
C11 C12 C13 C17 178.3(4) .
C19 C12 C13 C17 -3.1(6) .
C12 C13 C14 C9 -1.0(6) .
C17 C13 C14 C9 178.6(4) .
C12 C13 C14 C18 -178.4(4) .
C17 C13 C14 C18 1.2(6) .
C10 C9 C14 C13 1.4(6) .
C8 C9 C14 C13 -173.8(4) .
C10 C9 C14 C18 178.8(4) .
C8 C9 C14 C18 3.5(6) .
C26 N3 C19 C12 18.0(6) .
C20 N3 C19 C12 -159.0(4) .
C11 C12 C19 N3 -102.9(5) .
C13 C12 C19 N3 78.6(5) .
C26 N3 C20 C25 177.5(4) .
C19 N3 C20 C25 -5.0(7) .
C26 N3 C20 C21 -1.0(4) .
C19 N3 C20 C21 176.5(4) .
C26 N4 C21 C22 -180.0(4) .
Cu1 N4 C21 C22 0.2(7) 4_465
C26 N4 C21 C20 0.5(4) .
Cu1 N4 C21 C20 -179.3(3) 4_465
N3 C20 C21 N4 0.4(4) .
C25 C20 C21 N4 -178.3(4) .
N3 C20 C21 C22 -179.2(4) .
C25 C20 C21 C22 2.1(6) .
N4 C21 C22 C23 179.0(4) .
C20 C21 C22 C23 -1.5(6) .
C21 C22 C23 C24 -0.1(6) .
C22 C23 C24 C25 1.4(7) .
C23 C24 C25 C20 -0.9(6) .
N3 C20 C25 C24 -179.2(4) .
C21 C20 C25 C24 -0.8(6) .
C21 N4 C26 N3 -1.2(4) .
Cu1 N4 C26 N3 178.6(2) 4_465
C20 N3 C26 N4 1.4(4) .
C19 N3 C26 N4 -176.0(4) .
